data_7229370
loop_
_publ_author_name
'Jia, Jianhui'
'Liu, Yu'
'Huang, Shiliang'
'Xu, Jinjiang'
'Li, Shichun'
'Zhang, Haobin'
'Cao, Xiong'

_publ_section_title
;
 Crystal structure transformation and step-by-step thermal decomposition
 behavior of dihydroxylammonium
 5,5&#x2032;-bistetrazole-1,1&#x2032;-diolate
;
_journal_issue 77
_journal_name_full 'RSC Adv.'
_journal_page_first 49105
_journal_paper_doi 10.1039/C7RA08816G
_journal_volume 7
_journal_year 2017
_chemical_absolute_configuration rmad
_chemical_formula_moiety '0.5(C4 N16 O4), 2(H4 N)'
_chemical_formula_sum 'C2 H8 N10 O2'
_chemical_formula_weight 204.18
_chemical_name_systematic ABTOX
_space_group_crystal_system tetragonal
_space_group_IT_number 82
_space_group_name_Hall 'I -4'
_space_group_name_H-M_alt 'I -4'
_symmetry_space_group_name_Hall 'I -4'
_symmetry_space_group_name_H-M 'I -4'
_atom_sites_solution_hydrogens difmap
_atom_sites_solution_primary dual
_audit_creation_date 2017-03-20
_audit_creation_method
;
Olex2 1.2
(compiled 2017.01.04 svn.r3372 for OlexSys, GUI svn.r5324)
;
_audit_update_record
;
2017-08-09 deposited with the CCDC.
2017-10-09 downloaded from the CCDC.
;
_cell_angle_alpha 90
_cell_angle_beta 90
_cell_angle_gamma 90
_cell_formula_units_Z 4
_cell_length_a 7.5982(12)
_cell_length_b 7.5982(12)
_cell_length_c 13.294(3)
_cell_measurement_reflns_used 1204
_cell_measurement_temperature 296(2)
_cell_measurement_theta_max 28.52
_cell_measurement_theta_min 3.06
_cell_volume 767.5(2)
_computing_cell_refinement 'SAINT v7.68A (Bruker, 2009)'
_computing_data_reduction 'SAINT v7.68A (Bruker, 2009)'
_computing_molecular_graphics 'Olex2 (Dolomanov et al., 2009)'
_computing_publication_material 'Olex2 (Dolomanov et al., 2009)'
_computing_structure_refinement 'XL (Sheldrick, 2008)'
_computing_structure_solution 'ShelXT (Sheldrick, 2015)'
_diffrn_ambient_temperature 296
_diffrn_measured_fraction_theta_full 1.000
_diffrn_measured_fraction_theta_max 0.998
_diffrn_measurement_device_type 'Bruker APEX-II CCD'
_diffrn_measurement_method '\f and \w scans'
_diffrn_radiation_monochromator graphite
_diffrn_radiation_type MoK\a
_diffrn_radiation_wavelength 0.71073
_diffrn_reflns_av_R_equivalents 0.0382
_diffrn_reflns_av_unetI/netI 0.0624
_diffrn_reflns_Laue_measured_fraction_full 1.000
_diffrn_reflns_Laue_measured_fraction_max 0.998
_diffrn_reflns_limit_h_max 10
_diffrn_reflns_limit_h_min -9
_diffrn_reflns_limit_k_max 10
_diffrn_reflns_limit_k_min -10
_diffrn_reflns_limit_l_max 19
_diffrn_reflns_limit_l_min -18
_diffrn_reflns_number 3930
_diffrn_reflns_point_group_measured_fraction_full 1.000
_diffrn_reflns_point_group_measured_fraction_max 0.997
_diffrn_reflns_theta_full 25.242
_diffrn_reflns_theta_max 30.682
_diffrn_reflns_theta_min 3.065
_diffrn_standards_number 0
_exptl_absorpt_coefficient_mu 0.151
_exptl_absorpt_correction_T_max 0.7461
_exptl_absorpt_correction_T_min 0.6171
_exptl_absorpt_correction_type multi-scan
_exptl_absorpt_process_details
'SADABS-2008/1 (Bruker,2008) was used for absorption correction. wR2(int) was 0.0865 before and 0.0608 after correction. The Ratio of minimum to maximum transmission is 0.8271. The \l/2 correction factor is 0.0015.'
_exptl_crystal_colour colourless
_exptl_crystal_colour_primary colourless
_exptl_crystal_density_diffrn 1.767
_exptl_crystal_description block
_exptl_crystal_F_000 424
_exptl_crystal_recrystallization_method 'Vapour deposition'
_exptl_crystal_size_max 0.15
_exptl_crystal_size_mid 0.12
_exptl_crystal_size_min 0.08
_refine_diff_density_max 0.281
_refine_diff_density_min -0.261
_refine_diff_density_rms 0.047
_refine_ls_abs_structure_details
;
 Flack x determined using 405 quotients [(I+)-(I-)]/[(I+)+(I-)]
 (Parsons, Flack and Wagner, Acta Cryst. B69 (2013) 249-259).
;
_refine_ls_abs_structure_Flack -2.0(10)
_refine_ls_extinction_method none
_refine_ls_goodness_of_fit_ref 1.078
_refine_ls_hydrogen_treatment refall
_refine_ls_matrix_type full
_refine_ls_number_parameters 116
_refine_ls_number_reflns 1189
_refine_ls_number_restraints 4
_refine_ls_restrained_S_all 1.085
_refine_ls_R_factor_all 0.0539
_refine_ls_R_factor_gt 0.0389
_refine_ls_shift/su_max 0.000
_refine_ls_shift/su_mean 0.000
_refine_ls_structure_factor_coef Fsqd
_refine_ls_weighting_details 'w=1/[\s^2^(Fo^2^)+(0.0434P)^2^+0.0060P] where P=(Fo^2^+2Fc^2^)/3'
_refine_ls_weighting_scheme calc
_refine_ls_wR_factor_gt 0.0967
_refine_ls_wR_factor_ref 0.1068
_reflns_Friedel_coverage 0.909
_reflns_Friedel_fraction_full 1.000
_reflns_Friedel_fraction_max 0.995
_reflns_number_gt 986
_reflns_number_total 1189
_reflns_threshold_expression 'I > 2\s(I)'
_cod_data_source_file c7ra08816g2.cif
_cod_data_source_block dm17170
_cod_original_cell_volume 767.5(3)
_cod_database_code 7229370
_shelxl_version_number 2014-3
_shelx_space_group_comment
;
The symmetry employed for this shelxl refinement is uniquely defined
by the following loop, which should always be used as a source of
symmetry information in preference to the above space-group names.
They are only intended as comments.
;
_shelx_estimated_absorpt_t_max 0.988
_shelx_estimated_absorpt_t_min 0.978
_olex2_refinement_description
;
1. Restrained distances
 N9-H9_$1 = N8_$2-H8B_$3 = N8_$2-H8A_$3 = N10_$4-H10_$3
 0.82 with sigma of 0.02
2. Others
 Fixed Sof: N2(0.5) N3(0.5) N4(0.5) C1(0.5) N5(0.5) N6(0.5) N7(0.5) C2(0.5)
;
_olex2_submission_special_instructions 'No special instructions were received'

loop_
_space_group_symop_operation_xyz
'x, y, z'
'-x, -y, z'
'y, -x, -z'
'-y, x, -z'
'x+1/2, y+1/2, z+1/2'
'-x+1/2, -y+1/2, z+1/2'
'y+1/2, -x+1/2, -z+1/2'
'-y+1/2, x+1/2, -z+1/2'

loop_
_atom_site_label
_atom_site_type_symbol
_atom_site_fract_x
_atom_site_fract_y
_atom_site_fract_z
_atom_site_U_iso_or_equiv
_atom_site_adp_type
_atom_site_occupancy
_atom_site_site_symmetry_order
_atom_site_calc_flag
_atom_site_refinement_flags_posn
_atom_site_refinement_flags_adp
_atom_site_refinement_flags_occupancy
_atom_site_disorder_assembly
_atom_site_disorder_group
O1 O 0.7735(3) 0.7735(3) 0.34330(10) 0.0288(4) Uani 1 1 d . . . . .
N1 N 0.7752(3) 0.7754(3) 0.44276(12) 0.0196(4) Uani 1 1 d . . . . .
N2 N 0.7761(6) 0.6216(5) 0.4916(5) 0.0290(9) Uani 0.5 1 d . . . A 1
N3 N 0.7826(6) 0.6583(6) 0.5878(4) 0.0319(11) Uani 0.5 1 d . . . A 1
N4 N 0.7868(9) 0.8351(9) 0.6030(6) 0.0244(12) Uani 0.5 1 d . . . A 1
C1 C 0.7791(5) 0.9070(5) 0.5111(4) 0.0184(9) Uani 0.5 1 d . . . A 1
N8 N 0.5000 0.5000 0.7244(2) 0.0282(6) Uani 1 2 d DS T P . .
H8A H 0.560(7) 0.439(7) 0.687(3) 0.097(16) Uiso 1 1 d D . . . .
H8B H 0.566(6) 0.568(5) 0.760(2) 0.069(13) Uiso 1 1 d D . . . .
N9 N 1.0000 0.5000 0.7500 0.0282(9) Uani 1 4 d DS T P . .
H9 H 1.054(4) 0.566(4) 0.706(3) 0.042(9) Uiso 1 1 d D . . . .
N10 N 0.5000 1.0000 0.7500 0.0277(9) Uani 1 4 d DS T P . .
H10 H 0.564(4) 1.054(4) 0.705(3) 0.044(10) Uiso 1 1 d D . . . .
N5 N 0.7755(5) 1.3789(5) 0.5086(5) 0.0289(10) Uani 0.5 1 d . . . A 1
N6 N 0.7824(6) 1.3417(6) 0.4128(4) 0.0332(11) Uani 0.5 1 d . . . A 1
N7 N 0.7854(9) 1.1661(10) 0.3973(7) 0.0250(13) Uani 0.5 1 d . . . A 1
C2 C 0.7794(6) 1.0935(5) 0.4889(4) 0.0184(9) Uani 0.5 1 d . . . A 1

loop_
_atom_site_aniso_label
_atom_site_aniso_U_11
_atom_site_aniso_U_22
_atom_site_aniso_U_33
_atom_site_aniso_U_23
_atom_site_aniso_U_13
_atom_site_aniso_U_12
O1 0.0353(12) 0.0345(12) 0.0166(7) -0.0013(7) -0.0016(7) -0.0050(9)
N1 0.0187(12) 0.0210(12) 0.0192(8) -0.0001(7) -0.0004(7) 0.0012(8)
N2 0.037(2) 0.020(2) 0.030(3) 0.002(2) 0.001(2) 0.0019(15)
N3 0.044(3) 0.023(2) 0.029(3) 0.0055(18) -0.001(2) 0.0028(18)
N4 0.031(4) 0.022(3) 0.021(2) 0.004(3) 0.000(3) 0.004(2)
C1 0.0150(17) 0.0206(19) 0.020(3) -0.0004(16) -0.0008(16) 0.0008(14)
N8 0.0291(18) 0.0293(18) 0.0261(13) 0.000 0.000 -0.0036(12)
N9 0.0308(14) 0.0308(14) 0.023(2) 0.000 0.000 0.000
N10 0.0310(13) 0.0310(13) 0.021(2) 0.000 0.000 0.000
N5 0.039(2) 0.0177(19) 0.030(2) 0.0039(19) -0.001(2) -0.0019(15)
N6 0.045(3) 0.025(2) 0.029(3) 0.0073(19) 0.003(2) -0.0008(18)
N7 0.027(4) 0.026(4) 0.022(2) 0.004(3) 0.000(3) -0.005(2)
C2 0.0162(18) 0.0199(19) 0.019(2) -0.0018(16) 0.0019(16) -0.0011(14)

loop_
_atom_type_symbol
_atom_type_description
_atom_type_scat_dispersion_real
_atom_type_scat_dispersion_imag
_atom_type_scat_source
C C 0.0033 0.0016 'International Tables Vol C Tables 4.2.6.8 and 6.1.1.4'
H H 0.0000 0.0000 'International Tables Vol C Tables 4.2.6.8 and 6.1.1.4'
N N 0.0061 0.0033 'International Tables Vol C Tables 4.2.6.8 and 6.1.1.4'
O O 0.0106 0.0060 'International Tables Vol C Tables 4.2.6.8 and 6.1.1.4'

loop_
_geom_angle_atom_site_label_1
_geom_angle_atom_site_label_2
_geom_angle_atom_site_label_3
_geom_angle
_geom_angle_site_symmetry_1
_geom_angle_site_symmetry_3
O1 N1 N2 118.4(3) . .
O1 N1 C1 132.9(3) . .
O1 N1 N5 118.4(3) . 4_756
O1 N1 C2 132.9(3) . 4_756
N2 N1 C1 108.7(4) . .
N2 N1 N5 76.7(3) . 4_756
N2 N1 C2 71.9(3) . 4_756
N5 N1 C1 72.2(3) 4_756 .
N5 N1 C2 108.7(4) 4_756 4_756
C2 N1 C1 60.9(3) 4_756 .
N1 N2 N5 157.9(4) . 1_545
N1 N2 N5 51.7(3) . 4_756
N1 N2 C2 54.4(3) . 4_756
N3 N2 N1 106.7(4) . .
N3 N2 N5 83.0(4) . 4_756
N3 N2 N5 95.3(3) . 1_545
N3 N2 C2 69.7(4) . 4_756
N5 N2 N5 134.3(4) 4_756 1_545
C2 N2 N5 137.4(3) 4_756 1_545
C2 N2 N5 84.8(3) 4_756 4_756
N2 N3 N4 110.9(6) . .
N2 N3 N6 96.8(5) . 4_756
N2 N3 C2 62.7(3) . 4_756
N4 N3 C2 62.0(4) . 4_756
N6 N3 N4 47.1(4) 4_756 .
N6 N3 C2 90.4(4) 4_756 4_756
N7 N3 N2 113.0(6) 4_756 .
N7 N3 N4 20.4(5) 4_756 .
N7 N3 N6 67.5(4) 4_756 4_756
N7 N3 C2 53.3(5) 4_756 4_756
N3 N4 C2 68.5(4) . 4_756
C1 N4 N3 105.5(6) . .
C1 N4 C2 55.2(4) . 4_756
N6 N4 N3 65.3(5) 4_756 .
N6 N4 C1 86.2(6) 4_756 .
N6 N4 C2 105.8(7) 4_756 4_756
N7 N4 N3 45.3(17) 4_756 .
N7 N4 C1 109(2) 4_756 .
N7 N4 N6 111(2) 4_756 4_756
N7 N4 C2 53.4(17) 4_756 4_756
N1 C1 N5 53.5(3) . 4_756
N1 C1 N6 88.6(3) . 4_756
N1 C1 N7 95.2(4) . 4_756
N1 C1 C2 59.5(3) . 4_756
N1 C1 C2 126.0(4) . .
N4 C1 N1 108.2(4) . .
N4 C1 N5 85.8(5) . 4_756
N4 C1 N6 40.2(4) . 4_756
N4 C1 N7 18.1(4) . 4_756
N4 C1 C2 71.3(4) . 4_756
N4 C1 C2 125.8(5) . .
N5 C1 N6 47.3(3) 4_756 4_756
N5 C1 N7 87.6(5) 4_756 4_756
N7 C1 N6 49.1(4) 4_756 4_756
C2 C1 N5 125.8(4) . 4_756
C2 C1 N5 95.1(4) 4_756 4_756
C2 C1 N6 89.2(4) 4_756 4_756
C2 C1 N6 133.0(4) . 4_756
C2 C1 N7 136.7(5) . 4_756
C2 C1 N7 53.2(4) 4_756 4_756
C2 C1 C2 133.8(5) 4_756 .
H8A N8 H8B 111(5) . .
N1 N5 N2 158.0(4) 3_576 1_565
N1 N5 N2 51.6(3) 3_576 3_576
N1 N5 C1 54.3(2) 3_576 3_576
N2 N5 N2 134.9(4) 3_576 1_565
C1 N5 N2 84.6(3) 3_576 3_576
C1 N5 N2 137.0(3) 3_576 1_565
N6 N5 N1 106.4(4) . 3_576
N6 N5 N2 82.8(4) . 3_576
N6 N5 N2 95.5(3) . 1_565
N6 N5 C1 69.5(4) . 3_576
N3 N6 C1 90.8(4) 3_576 3_576
N3 N6 N7 46.5(4) 3_576 .
N4 N6 N3 67.6(4) 3_576 3_576
N4 N6 C1 53.5(5) 3_576 3_576
N4 N6 N5 113.7(6) 3_576 .
N4 N6 N7 21.1(4) 3_576 .
N5 N6 N3 97.5(5) . 3_576
N5 N6 C1 63.2(3) . 3_576
N5 N6 N7 111.3(6) . .
N7 N6 C1 62.4(4) . 3_576
N3 N7 C1 106.9(7) 3_576 3_576
N3 N7 N6 66.0(5) 3_576 .
N3 N7 C2 87.1(6) 3_576 .
N4 N7 N3 114(2) 3_576 3_576
N4 N7 C1 53.2(16) 3_576 3_576
N4 N7 N6 48.2(17) 3_576 .
N4 N7 C2 108.4(19) 3_576 .
N6 N7 C1 68.5(4) . 3_576
C2 N7 C1 55.1(4) . 3_576
C2 N7 N6 105.6(7) . .
N1 C2 N2 53.7(3) 3_576 3_576
N1 C2 N3 89.0(3) 3_576 3_576
N1 C2 N4 95.8(4) 3_576 3_576
N1 C2 C1 59.6(3) 3_576 3_576
N1 C2 C1 125.9(4) 3_576 .
N2 C2 N3 47.6(3) 3_576 3_576
N2 C2 N4 88.3(5) 3_576 3_576
N4 C2 N3 49.4(3) 3_576 3_576
C1 C2 N2 125.5(4) . 3_576
C1 C2 N2 95.4(3) 3_576 3_576
C1 C2 N3 132.7(4) . 3_576
C1 C2 N3 89.6(4) 3_576 3_576
C1 C2 N4 53.4(4) 3_576 3_576
C1 C2 N4 136.2(5) . 3_576
C1 C2 C1 133.8(5) 3_576 .
N7 C2 N1 108.0(5) . 3_576
N7 C2 N2 85.2(5) . 3_576
N7 C2 N3 39.5(4) . 3_576
N7 C2 N4 18.2(3) . 3_576
N7 C2 C1 126.1(5) . .
N7 C2 C1 71.6(4) . 3_576

loop_
_geom_bond_atom_site_label_1
_geom_bond_atom_site_label_2
_geom_bond_distance
_geom_bond_site_symmetry_2
O1 N1 1.322(2) .
N1 N2 1.337(5) .
N1 C1 1.351(5) .
N1 N5 1.338(5) 4_756
N1 C2 1.350(5) 4_756
N2 N3 1.310(8) .
N2 N5 1.660(5) 4_756
N2 N5 1.858(5) 1_545
N2 C2 1.577(6) 4_756
N3 N4 1.359(8) .
N3 N6 1.335(5) 4_756
N3 N7 1.060(10) 4_756
N3 C2 1.664(6) 4_756
N4 C1 1.339(10) .
N4 N6 1.076(10) 4_756
N4 N7 0.520(5) 4_756
N4 C2 1.580(9) 4_756
C1 N5 1.584(6) 4_756
C1 N6 1.662(6) 4_756
C1 N7 1.584(9) 4_756
C1 C2 1.448(5) .
C1 C2 1.370(5) 4_756
N8 H8A 0.82(2) .
N8 H8B 0.86(2) .
N9 H9 0.88(2) .
N10 H10 0.87(2) .
N5 N1 1.338(5) 3_576
N5 N2 1.858(5) 1_565
N5 N2 1.659(5) 3_576
N5 C1 1.584(6) 3_576
N5 N6 1.305(8) .
N6 N3 1.335(5) 3_576
N6 N4 1.076(10) 3_576
N6 C1 1.662(6) 3_576
N6 N7 1.350(8) .
N7 N3 1.060(10) 3_576
N7 N4 0.520(5) 3_576
N7 C1 1.584(9) 3_576
N7 C2 1.337(10) .
C2 N1 1.350(5) 3_576
C2 N2 1.577(6) 3_576
C2 N3 1.664(6) 3_576
C2 N4 1.580(9) 3_576
C2 C1 1.370(5) 3_576
